data_7222456
loop_
_publ_author_name
'Alizadeh, Abdolali'
'Vahabi, Amir Hossein'
'Bazgir, Ayoob'
'Khavasi, Hamid Reza'
'Zhu, Zhe'
'Ng, Seik Weng'

_publ_section_title
;
 Highly mild approach towards synthesis of tetrasubstituted thiophenes by
 an organic salt afforded by cyclic thioureas and ketene dithioacetals
;
_journal_issue 103
_journal_name_full 'RSC Adv.'
_journal_page_first 85028
_journal_paper_doi 10.1039/C5RA15544D
_journal_volume 5
_journal_year 2015
_chemical_formula_moiety 'C8 H8 N2 O S2'
_chemical_formula_sum 'C8 H8 N2 O S2'
_chemical_formula_weight 212.28
_chemical_name_systematic
; 
 ? 
;
_space_group_IT_number 15
_symmetry_cell_setting monoclinic
_symmetry_space_group_name_Hall '-C 2yc'
_symmetry_space_group_name_H-M 'C 1 2/c 1'
_atom_sites_solution_hydrogens geom
_atom_sites_solution_primary direct
_atom_sites_solution_secondary difmap
_audit_creation_method SHELXL-97
_audit_update_record
;
2015-09-14 deposited with the CCDC.
2015-09-23 downloaded from the CCDC.
;
_cell_angle_alpha 90.00
_cell_angle_beta 124.182(9)
_cell_angle_gamma 90.00
_cell_formula_units_Z 8
_cell_length_a 15.8510(16)
_cell_length_b 10.6692(5)
_cell_length_c 13.4352(12)
_cell_measurement_reflns_used 2230
_cell_measurement_temperature 100(2)
_cell_measurement_theta_max 27.5070
_cell_measurement_theta_min 3.1070
_cell_volume 1879.6(3)
_computing_cell_refinement 'CrysAlis PRO (Agilent, 2014)'
_computing_data_collection 'CrysAlis PRO (Agilent, 2014)'
_computing_data_reduction 'CrysAlis PRO (Agilent, 2014)'
_computing_molecular_graphics 'X-Seed (Barbour, 2001)'
_computing_publication_material 'publCIF (Westrip, 2010)'
_computing_structure_refinement 'SHELXL-97 (Sheldrick, 2008)'
_computing_structure_solution 'SHELXS-97 (Sheldrick, 2008)'
_diffrn_ambient_temperature 100(2)
_diffrn_detector_area_resol_mean 10.4041
_diffrn_measured_fraction_theta_full 0.995
_diffrn_measured_fraction_theta_max 0.995
_diffrn_measurement_device_type 'Agilent Technologies SuperNova Dual diffractometer with Atlas detector'
_diffrn_measurement_method '\w scan'
_diffrn_radiation_monochromator Mirror
_diffrn_radiation_source 'SuperNova (Mo) X-ray Source'
_diffrn_radiation_type MoK\a
_diffrn_radiation_wavelength 0.71073
_diffrn_reflns_av_R_equivalents 0.0279
_diffrn_reflns_av_sigmaI/netI 0.0343
_diffrn_reflns_limit_h_max 20
_diffrn_reflns_limit_h_min -20
_diffrn_reflns_limit_k_max 10
_diffrn_reflns_limit_k_min -13
_diffrn_reflns_limit_l_max 15
_diffrn_reflns_limit_l_min -17
_diffrn_reflns_number 5465
_diffrn_reflns_theta_full 27.61
_diffrn_reflns_theta_max 27.61
_diffrn_reflns_theta_min 3.11
_diffrn_standards_decay_% 0
_diffrn_standards_interval_count 0
_diffrn_standards_interval_time 0
_diffrn_standards_number 0
_exptl_absorpt_coefficient_mu 0.525
_exptl_absorpt_correction_T_max 0.923
_exptl_absorpt_correction_T_min 0.852
_exptl_absorpt_correction_type gaussian
_exptl_absorpt_process_details 'CrysAlis PRO (Agilent, 2014)'
_exptl_crystal_colour 'light brown'
_exptl_crystal_density_diffrn 1.500
_exptl_crystal_density_method 'not measured'
_exptl_crystal_description prism
_exptl_crystal_F_000 880
_exptl_crystal_size_max 0.40
_exptl_crystal_size_mid 0.15
_exptl_crystal_size_min 0.10
_refine_diff_density_max 0.345
_refine_diff_density_min -0.268
_refine_diff_density_rms 0.064
_refine_ls_extinction_method none
_refine_ls_goodness_of_fit_ref 0.998
_refine_ls_hydrogen_treatment refall
_refine_ls_matrix_type full
_refine_ls_number_parameters 150
_refine_ls_number_reflns 2177
_refine_ls_number_restraints 0
_refine_ls_restrained_S_all 0.998
_refine_ls_R_factor_all 0.0421
_refine_ls_R_factor_gt 0.0319
_refine_ls_shift/su_max 0.001
_refine_ls_shift/su_mean 0.001
_refine_ls_structure_factor_coef Fsqd
_refine_ls_weighting_details 'calc w=1/[\s^2^(Fo^2^)+(0.0486P)^2^+1.5430P] where P=(Fo^2^+2Fc^2^)/3'
_refine_ls_weighting_scheme calc
_refine_ls_wR_factor_gt 0.0800
_refine_ls_wR_factor_ref 0.0887
_reflns_number_gt 1829
_reflns_number_total 2177
_reflns_threshold_expression I>2\s(I)
_cod_data_source_file c5ra15544d1.cif
_cod_data_source_block a
_cod_original_sg_symbol_H-M 'C 2/c'
_cod_database_code 7222456

loop_
_symmetry_equiv_pos_as_xyz
'x, y, z'
'-x, y, -z+1/2'
'x+1/2, y+1/2, z'
'-x+1/2, y+1/2, -z+1/2'
'-x, -y, -z'
'x, -y, z-1/2'
'-x+1/2, -y+1/2, -z'
'x+1/2, -y+1/2, z-1/2'

loop_
_atom_site_label
_atom_site_type_symbol
_atom_site_fract_x
_atom_site_fract_y
_atom_site_fract_z
_atom_site_U_iso_or_equiv
_atom_site_adp_type
_atom_site_occupancy
_atom_site_symmetry_multiplicity
_atom_site_calc_flag
S1 S 0.40261(3) 0.87905(4) 0.56405(4) 0.01430(13) Uani 1 1 d
S2 S 0.43670(3) 0.61411(4) 0.51222(4) 0.01752(13) Uani 1 1 d
O1 O 0.29973(10) 1.04634(11) 0.73607(11) 0.0214(3) Uani 1 1 d
N1 N 0.29416(11) 0.78234(15) 0.75308(13) 0.0165(3) Uani 1 1 d
H1 H 0.2731(18) 0.851(2) 0.767(2) 0.039(7) Uiso 1 1 d
H2 H 0.2729(16) 0.711(2) 0.7594(19) 0.027(6) Uiso 1 1 d
N2 N 0.34392(12) 0.45488(14) 0.68415(13) 0.0217(3) Uani 1 1 d
C1 C 0.35482(16) 1.13776(17) 0.61915(18) 0.0229(4) Uani 1 1 d
H1A H 0.3460(17) 1.217(2) 0.648(2) 0.041(6) Uiso 1 1 d
H1B H 0.427(2) 1.131(2) 0.645(2) 0.049(7) Uiso 1 1 d
H1C H 0.3098(18) 1.136(2) 0.534(2) 0.038(6) Uiso 1 1 d
C2 C 0.33298(12) 1.02924(15) 0.67309(14) 0.0156(3) Uani 1 1 d
C3 C 0.35167(13) 0.90487(15) 0.64857(14) 0.0144(3) Uani 1 1 d
C4 C 0.33275(12) 0.79188(14) 0.68618(14) 0.0130(3) Uani 1 1 d
C5 C 0.36071(12) 0.68689(15) 0.64439(14) 0.0138(3) Uani 1 1 d
C6 C 0.39926(12) 0.72009(15) 0.57745(14) 0.0138(3) Uani 1 1 d
C7 C 0.35114(12) 0.55850(15) 0.66731(14) 0.0148(3) Uani 1 1 d
C8 C 0.48477(14) 0.71646(17) 0.44850(16) 0.0192(4) Uani 1 1 d
H8A H 0.4995(16) 0.664(2) 0.3996(19) 0.034(6) Uiso 1 1 d
H8B H 0.4319(16) 0.7740(19) 0.3932(19) 0.027(5) Uiso 1 1 d
H8C H 0.5441(17) 0.759(2) 0.514(2) 0.035(6) Uiso 1 1 d

loop_
_atom_site_aniso_label
_atom_site_aniso_U_11
_atom_site_aniso_U_22
_atom_site_aniso_U_33
_atom_site_aniso_U_23
_atom_site_aniso_U_13
_atom_site_aniso_U_12
S1 0.0172(2) 0.0106(2) 0.0182(2) 0.00026(14) 0.01190(18) -0.00038(15)
S2 0.0238(2) 0.0125(2) 0.0231(2) 0.00152(15) 0.0173(2) 0.00343(16)
O1 0.0313(7) 0.0137(6) 0.0268(6) -0.0025(5) 0.0211(6) 0.0006(5)
N1 0.0227(8) 0.0112(7) 0.0202(7) -0.0004(6) 0.0148(6) -0.0004(6)
N2 0.0303(8) 0.0139(7) 0.0239(7) 0.0008(6) 0.0170(7) 0.0019(7)
C1 0.0359(11) 0.0111(8) 0.0267(10) -0.0012(7) 0.0205(9) -0.0017(8)
C2 0.0170(8) 0.0115(8) 0.0169(8) -0.0016(6) 0.0086(6) -0.0021(6)
C3 0.0166(8) 0.0121(7) 0.0158(8) -0.0008(6) 0.0099(7) -0.0006(6)
C4 0.0121(7) 0.0111(7) 0.0127(7) -0.0008(6) 0.0049(6) 0.0004(6)
C5 0.0141(8) 0.0112(7) 0.0145(7) 0.0004(6) 0.0072(6) -0.0004(6)
C6 0.0132(8) 0.0127(7) 0.0144(7) 0.0005(6) 0.0071(6) 0.0014(6)
C7 0.0171(8) 0.0136(8) 0.0148(7) -0.0004(6) 0.0097(6) 0.0020(7)
C8 0.0231(9) 0.0189(8) 0.0223(9) 0.0011(7) 0.0169(8) 0.0004(8)

loop_
_atom_type_symbol
_atom_type_description
_atom_type_scat_dispersion_real
_atom_type_scat_dispersion_imag
_atom_type_scat_source
C C 0.0033 0.0016 'International Tables Vol C Tables 4.2.6.8 and 6.1.1.4'
H H 0.0000 0.0000 'International Tables Vol C Tables 4.2.6.8 and 6.1.1.4'
N N 0.0061 0.0033 'International Tables Vol C Tables 4.2.6.8 and 6.1.1.4'
O O 0.0106 0.0060 'International Tables Vol C Tables 4.2.6.8 and 6.1.1.4'
S S 0.1246 0.1234 'International Tables Vol C Tables 4.2.6.8 and 6.1.1.4'

loop_
_geom_angle_atom_site_label_1
_geom_angle_atom_site_label_2
_geom_angle_atom_site_label_3
_geom_angle
C6 S1 C3 92.00(8)
C6 S2 C8 101.66(8)
C4 N1 H1 116.9(16)
C4 N1 H2 119.1(15)
H1 N1 H2 121(2)
C2 C1 H1A 110.3(14)
C2 C1 H1B 108.1(14)
H1A C1 H1B 109(2)
C2 C1 H1C 110.1(14)
H1A C1 H1C 108.6(19)
H1B C1 H1C 111(2)
O1 C2 C3 121.01(15)
O1 C2 C1 121.17(15)
C3 C2 C1 117.82(15)
C4 C3 C2 126.67(15)
C4 C3 S1 111.67(12)
C2 C3 S1 121.66(12)
N1 C4 C3 125.10(15)
N1 C4 C5 124.08(15)
C3 C4 C5 110.82(15)
C6 C5 C7 121.50(15)
C6 C5 C4 113.63(14)
C7 C5 C4 124.87(15)
C5 C6 S1 111.88(12)
C5 C6 S2 124.31(13)
S1 C6 S2 123.80(10)
N2 C7 C5 178.68(18)
S2 C8 H8A 107.3(13)
S2 C8 H8B 109.6(13)
H8A C8 H8B 105.9(17)
S2 C8 H8C 107.9(13)
H8A C8 H8C 113.7(18)
H8B C8 H8C 112.2(18)

loop_
_geom_bond_atom_site_label_1
_geom_bond_atom_site_label_2
_geom_bond_distance
S1 C6 1.7094(17)
S1 C3 1.7458(17)
S2 C6 1.7271(16)
S2 C8 1.7997(18)
O1 C2 1.236(2)
N1 C4 1.345(2)
N1 H1 0.87(3)
N1 H2 0.86(2)
N2 C7 1.147(2)
C1 C2 1.506(2)
C1 H1A 0.97(2)
C1 H1B 1.00(3)
C1 H1C 0.95(2)
C2 C3 1.438(2)
C3 C4 1.403(2)
C4 C5 1.430(2)
C5 C6 1.388(2)
C5 C7 1.431(2)
C8 H8A 0.98(2)
C8 H8B 0.96(2)
C8 H8C 0.97(2)

loop_
_geom_hbond_atom_site_label_D
_geom_hbond_atom_site_label_H
_geom_hbond_atom_site_label_A
_geom_hbond_distance_DH
_geom_hbond_distance_HA
_geom_hbond_distance_DA
_geom_hbond_angle_DHA
_geom_hbond_site_symmetry_A
N1 H1 O1 0.87(3) 2.21(2) 2.831(2) 128(2) .
N1 H2 O1 0.86(2) 2.12(2) 2.970(2) 172(2) 4_546

loop_
_geom_torsion_atom_site_label_1
_geom_torsion_atom_site_label_2
_geom_torsion_atom_site_label_3
_geom_torsion_atom_site_label_4
_geom_torsion
O1 C2 C3 C4 2.4(3)
C1 C2 C3 C4 -177.38(16)
O1 C2 C3 S1 -177.82(13)
C1 C2 C3 S1 2.4(2)
C6 S1 C3 C4 0.05(13)
C6 S1 C3 C2 -179.78(14)
C2 C3 C4 N1 -0.5(3)
S1 C3 C4 N1 179.63(13)
C2 C3 C4 C5 179.82(15)
S1 C3 C4 C5 0.00(18)
N1 C4 C5 C6 -179.70(15)
C3 C4 C5 C6 -0.1(2)
N1 C4 C5 C7 0.3(3)
C3 C4 C5 C7 179.93(15)
C7 C5 C6 S1 -179.89(12)
C4 C5 C6 S1 0.11(18)
C7 C5 C6 S2 1.5(2)
C4 C5 C6 S2 -178.46(11)
C3 S1 C6 C5 -0.09(13)
C3 S1 C6 S2 178.49(11)
C8 S2 C6 C5 -176.77(14)
C8 S2 C6 S1 4.83(13)
